data_1563341
loop_
_publ_author_name
'Barry, Stephen D.'
'Tkachuk, Andriy V.'
'Bie, Haiying'
'Blanchard, Peter E.R.'
'Mar, Arthur'

_publ_section_title
;
 Ternary rare-earth bismuthides RE5SiBi2 and RE5GeBi2 (RE=La--Nd, Gd--Er):
 Stabilization of the \b-Yb5Sb3-type structure through tetrel substitution
;
_journal_issue 1
_journal_name_full 'Journal of Solid State Chemistry'
_journal_page_first 21
_journal_page_last 29
_journal_paper_doi 10.1016/j.jssc.2010.10.007
_journal_volume 184
_journal_year 2011
_chemical_formula_sum 'Bi2.13 Ce5 Si0.88'
_chemical_formula_weight 1169.26
_chemical_name_common 'cerium silicon bismuthide (5/1/2)'
_chemical_name_systematic 'cerium silicon bismuthide (5/1/2)'
_space_group_IT_number 62
_space_group_name_Hall '-P 2ac 2n'
_space_group_name_H-M_alt 'P n m a'
_symmetry_cell_setting orthorhombic
_symmetry_space_group_name_Hall '-P 2ac 2n'
_symmetry_space_group_name_H-M 'P n m a'
_atom_sites_solution_hydrogens .
_atom_sites_solution_primary direct
_atom_sites_solution_secondary difmap
_audit_creation_method SHELXL-97
_cell_angle_alpha 90.00
_cell_angle_beta 90.00
_cell_angle_gamma 90.00
_cell_formula_units_Z 4
_cell_length_a 12.6368(7)
_cell_length_b 9.5556(6)
_cell_length_c 8.3736(5)
_cell_measurement_reflns_used 3957
_cell_measurement_temperature 295(2)
_cell_measurement_theta_max 32.75
_cell_measurement_theta_min 2.92
_cell_volume 1011.13(10)
_computing_cell_refinement 'Bruker SAINT 7.06 (Bruker, 2004)'
_computing_data_collection 'Bruker SMART 5.054 (Bruker, 1999)'
_computing_data_reduction 'Bruker SAINT 7.06'
_computing_molecular_graphics 'ATOMS 5.1 (Dowty, 1999)'
_computing_publication_material 'Bruker SHELXTL 6.12'
_computing_structure_refinement 'Bruker SHELXTL 6.12'
_computing_structure_solution 'Bruker SHELXTL 6.12'
_diffrn_ambient_temperature 295(2)
_diffrn_measured_fraction_theta_full 0.987
_diffrn_measured_fraction_theta_max 0.987
_diffrn_measurement_device_type 'Bruker Platform/SMART 1000 CCD'
_diffrn_measurement_method '\w scans'
_diffrn_radiation_monochromator graphite
_diffrn_radiation_source 'fine-focus sealed tube'
_diffrn_radiation_type MoK\a
_diffrn_radiation_wavelength 0.71073
_diffrn_reflns_av_R_equivalents 0.0640
_diffrn_reflns_av_sigmaI/netI 0.0416
_diffrn_reflns_limit_h_max 18
_diffrn_reflns_limit_h_min -19
_diffrn_reflns_limit_k_max 14
_diffrn_reflns_limit_k_min -14
_diffrn_reflns_limit_l_max 12
_diffrn_reflns_limit_l_min -12
_diffrn_reflns_number 12449
_diffrn_reflns_theta_full 33.15
_diffrn_reflns_theta_max 33.15
_diffrn_reflns_theta_min 2.92
_diffrn_standards_interval_count .
_diffrn_standards_interval_time .
_diffrn_standards_number 0
_exptl_absorpt_coefficient_mu 58.883
_exptl_absorpt_correction_T_max 0.0745
_exptl_absorpt_correction_T_min 0.0080
_exptl_absorpt_correction_type numerical
_exptl_absorpt_process_details 'Bruker SHELXTL 6.12 (Sheldrick, 2001)'
_exptl_crystal_colour black
_exptl_crystal_density_diffrn 7.681
_exptl_crystal_density_method 'not measured'
_exptl_crystal_description prism
_exptl_crystal_F_000 1915
_exptl_crystal_size_max 0.10
_exptl_crystal_size_mid 0.09
_exptl_crystal_size_min 0.09
_refine_diff_density_max 4.223
_refine_diff_density_min -2.703
_refine_diff_density_rms 0.671
_refine_ls_extinction_coef 0.00030(6)
_refine_ls_extinction_expression Fc^*^=kFc[1+0.001xFc^2^\l^3^/sin(2\q)]^-1/4^
_refine_ls_extinction_method SHELXL
_refine_ls_goodness_of_fit_ref 1.134
_refine_ls_hydrogen_treatment .
_refine_ls_matrix_type full
_refine_ls_number_parameters 45
_refine_ls_number_reflns 2005
_refine_ls_number_restraints 0
_refine_ls_restrained_S_all 1.134
_refine_ls_R_factor_all 0.0532
_refine_ls_R_factor_gt 0.0435
_refine_ls_shift/su_max 0.000
_refine_ls_shift/su_mean 0.000
_refine_ls_structure_factor_coef Fsqd
_refine_ls_weighting_details 'calc w=1/[\s^2^(Fo^2^)+(0.0417P)^2^+19.8127P] where P=(Fo^2^+2Fc^2^)/3'
_refine_ls_weighting_scheme calc
_refine_ls_wR_factor_gt 0.0928
_refine_ls_wR_factor_ref 0.0958
_reflns_number_gt 1749
_reflns_number_total 2005
_reflns_threshold_expression I>2\s(I)
_cod_data_source_file JSSC-2011-184-21.cif
_cod_data_source_block Ce5Si0.9Bi2.1
_cod_database_code 1563341

loop_
_symmetry_equiv_pos_as_xyz
'x, y, z'
'-x+1/2, -y, z+1/2'
'-x, y+1/2, -z'
'x+1/2, -y+1/2, -z+1/2'
'-x, -y, -z'
'x-1/2, y, -z-1/2'
'x, -y-1/2, z'
'-x-1/2, y-1/2, z-1/2'

loop_
_atom_site_label
_atom_site_type_symbol
_atom_site_fract_x
_atom_site_fract_y
_atom_site_fract_z
_atom_site_U_iso_or_equiv
_atom_site_adp_type
_atom_site_occupancy
_atom_site_symmetry_multiplicity
_atom_site_calc_flag
_atom_site_refinement_flags
_atom_site_disorder_assembly
_atom_site_disorder_group
Ce1 Ce 0.06276(5) 0.04309(7) 0.18712(7) 0.01635(15) Uani 1 1 d . . .
Ce2 Ce 0.00194(6) 0.2500 0.53723(11) 0.01374(17) Uani 1 2 d S . .
Ce3 Ce 0.21290(8) 0.2500 0.84145(11) 0.01750(19) Uani 1 2 d S . .
Ce4 Ce 0.29514(7) 0.2500 0.36950(11) 0.01471(17) Uani 1 2 d S . .
Bi1 Bi 0.32576(3) 0.01094(4) 0.07786(5) 0.01192(11) Uani 1 1 d . . .
Si2 Si 0.4824(2) 0.2500 0.5822(3) 0.0181(8) Uani 0.869(4) 2 d SP . .
Bi2 Bi 0.4824(2) 0.2500 0.5822(3) 0.0181(8) Uani 0.131(4) 2 d SP . .

loop_
_atom_site_aniso_label
_atom_site_aniso_U_11
_atom_site_aniso_U_22
_atom_site_aniso_U_33
_atom_site_aniso_U_23
_atom_site_aniso_U_13
_atom_site_aniso_U_12
Ce1 0.0121(2) 0.0218(3) 0.0151(3) -0.0005(2) 0.0008(2) -0.0005(2)
Ce2 0.0101(3) 0.0146(3) 0.0166(4) 0.000 -0.0015(3) 0.000
Ce3 0.0232(4) 0.0146(4) 0.0147(4) 0.000 -0.0071(3) 0.000
Ce4 0.0140(4) 0.0141(3) 0.0161(4) 0.000 0.0039(3) 0.000
Bi1 0.01087(18) 0.01180(17) 0.01310(18) 0.00072(13) 0.00081(12) 0.00017(12)
Si2 0.0203(13) 0.0151(11) 0.0189(13) 0.000 -0.0078(9) 0.000
Bi2 0.0203(13) 0.0151(11) 0.0189(13) 0.000 -0.0078(9) 0.000

loop_
_atom_type_symbol
_atom_type_description
_atom_type_scat_dispersion_real
_atom_type_scat_dispersion_imag
_atom_type_scat_source
Si Si 0.0817 0.0704 'International Tables Vol C Tables 4.2.6.8 and 6.1.1.4'
Ce Ce -0.2486 2.6331 'International Tables Vol C Tables 4.2.6.8 and 6.1.1.4'
Bi Bi -4.1077 10.2566 'International Tables Vol C Tables 4.2.6.8 and 6.1.1.4'

loop_
_geom_angle_atom_site_label_1
_geom_angle_atom_site_label_2
_geom_angle_atom_site_label_3
_geom_angle
_geom_angle_site_symmetry_1
_geom_angle_site_symmetry_3
Bi2 Ce1 Si2 0.00(10) 2_554 2_554
Bi2 Ce1 Bi2 108.32(3) 2_554 6_556
Si2 Ce1 Bi2 108.32(3) 2_554 6_556
Bi2 Ce1 Si2 108.32(3) 2_554 6_556
Si2 Ce1 Si2 108.32(3) 2_554 6_556
Bi2 Ce1 Si2 0.00(9) 6_556 6_556
Bi2 Ce1 Bi1 91.29(5) 2_554 .
Si2 Ce1 Bi1 91.29(5) 2_554 .
Bi2 Ce1 Bi1 100.09(5) 6_556 .
Si2 Ce1 Bi1 100.09(5) 6_556 .
Bi2 Ce1 Bi1 85.52(5) 2_554 6_556
Si2 Ce1 Bi1 85.52(5) 2_554 6_556
Bi2 Ce1 Bi1 100.14(5) 6_556 6_556
Si2 Ce1 Bi1 100.14(5) 6_556 6_556
Bi1 Ce1 Bi1 159.50(2) . 6_556
Bi2 Ce1 Bi1 101.98(5) 2_554 2
Si2 Ce1 Bi1 101.98(5) 2_554 2
Bi2 Ce1 Bi1 149.59(4) 6_556 2
Si2 Ce1 Bi1 149.59(4) 6_556 2
Bi1 Ce1 Bi1 81.473(14) . 2
Bi1 Ce1 Bi1 79.414(16) 6_556 2
Bi2 Ce1 Ce1 56.42(5) 2_554 5
Si2 Ce1 Ce1 56.42(5) 2_554 5
Bi2 Ce1 Ce1 51.90(4) 6_556 5
Si2 Ce1 Ce1 51.90(4) 6_556 5
Bi1 Ce1 Ce1 99.93(2) . 5
Bi1 Ce1 Ce1 95.14(2) 6_556 5
Bi1 Ce1 Ce1 158.27(3) 2 5
Bi2 Ce1 Ce2 135.18(5) 2_554 .
Si2 Ce1 Ce2 135.18(5) 2_554 .
Bi2 Ce1 Ce2 99.65(4) 6_556 .
Si2 Ce1 Ce2 99.65(4) 6_556 .
Bi1 Ce1 Ce2 117.81(2) . .
Bi1 Ce1 Ce2 55.008(16) 6_556 .
Bi1 Ce1 Ce2 54.905(16) 2 .
Ce1 Ce1 Ce2 137.31(3) 5 .
Bi2 Ce1 Ce2 55.62(5) 2_554 5_556
Si2 Ce1 Ce2 55.62(5) 2_554 5_556
Bi2 Ce1 Ce2 147.30(5) 6_556 5_556
Si2 Ce1 Ce2 147.30(5) 6_556 5_556
Bi1 Ce1 Ce2 107.96(2) . 5_556
Bi1 Ce1 Ce2 54.071(15) 6_556 5_556
Bi1 Ce1 Ce2 54.131(16) 2 5_556
Ce1 Ce1 Ce2 105.69(3) 5 5_556
Ce2 Ce1 Ce2 82.067(14) . 5_556
Bi2 Ce1 Ce4 137.91(5) 2_554 .
Si2 Ce1 Ce4 137.91(5) 2_554 .
Bi2 Ce1 Ce4 101.89(4) 6_556 .
Si2 Ce1 Ce4 101.89(4) 6_556 .
Bi1 Ce1 Ce4 54.465(16) . .
Bi1 Ce1 Ce4 117.47(2) 6_556 .
Bi1 Ce1 Ce4 54.225(15) 2 .
Ce1 Ce1 Ce4 142.75(3) 5 .
Ce2 Ce1 Ce4 63.94(2) . .
Ce2 Ce1 Ce4 107.92(2) 5_556 .
Bi2 Ce1 Ce4 105.68(5) 2_554 6_556
Si2 Ce1 Ce4 105.68(5) 2_554 6_556
Bi2 Ce1 Ce4 47.68(5) 6_556 6_556
Si2 Ce1 Ce4 47.68(5) 6_556 6_556
Bi1 Ce1 Ce4 146.69(2) . 6_556
Bi1 Ce1 Ce4 52.764(16) 6_556 6_556
Bi1 Ce1 Ce4 121.10(2) 2 6_556
Ce1 Ce1 Ce4 68.48(2) 5 6_556
Ce2 Ce1 Ce4 69.00(2) . 6_556
Ce2 Ce1 Ce4 105.27(2) 5_556 6_556
Ce4 Ce1 Ce4 116.321(18) . 6_556
Bi2 Ce2 Si2 0.00(9) 6_557 6_557
Bi2 Ce2 Bi1 87.05(4) 6_557 8_666
Si2 Ce2 Bi1 87.05(4) 6_557 8_666
Bi2 Ce2 Bi1 87.05(4) 6_557 2
Si2 Ce2 Bi1 87.05(4) 6_557 2
Bi1 Ce2 Bi1 97.06(2) 8_666 2
Bi2 Ce2 Bi1 103.70(4) 6_557 6_556
Si2 Ce2 Bi1 103.70(4) 6_557 6_556
Bi1 Ce2 Bi1 168.63(3) 8_666 6_556
Bi1 Ce2 Bi1 87.310(11) 2 6_556
Bi2 Ce2 Bi1 103.70(4) 6_557 4_455
Si2 Ce2 Bi1 103.70(4) 6_557 4_455
Bi1 Ce2 Bi1 87.310(11) 8_666 4_455
Bi1 Ce2 Bi1 168.63(3) 2 4_455
Bi1 Ce2 Bi1 86.55(2) 6_556 4_455
Bi2 Ce2 Ce1 145.501(19) 6_557 .
Si2 Ce2 Ce1 145.501(19) 6_557 .
Bi1 Ce2 Ce1 110.69(3) 8_666 .
Bi1 Ce2 Ce1 62.255(16) 2 .
Bi1 Ce2 Ce1 62.163(16) 6_556 .
Bi1 Ce2 Ce1 106.39(3) 4_455 .
Bi2 Ce2 Ce1 145.50(2) 6_557 7_565
Si2 Ce2 Ce1 145.50(2) 6_557 7_565
Bi1 Ce2 Ce1 62.255(16) 8_666 7_565
Bi1 Ce2 Ce1 110.69(3) 2 7_565
Bi1 Ce2 Ce1 106.39(3) 6_556 7_565
Bi1 Ce2 Ce1 62.163(16) 4_455 7_565
Ce1 Ce2 Ce1 66.24(3) . 7_565
Bi2 Ce2 Ce3 50.73(5) 6_557 .
Si2 Ce2 Ce3 50.73(5) 6_557 .
Bi1 Ce2 Ce3 57.066(15) 8_666 .
Bi1 Ce2 Ce3 57.066(15) 2 .
Bi1 Ce2 Ce3 133.068(17) 6_556 .
Bi1 Ce2 Ce3 133.068(17) 4_455 .
Ce1 Ce2 Ce3 113.96(2) . .
Ce1 Ce2 Ce3 113.96(2) 7_565 .
Bi2 Ce2 Ce1 50.538(18) 6_557 3_556
Si2 Ce2 Ce1 50.538(18) 6_557 3_556
Bi1 Ce2 Ce1 61.072(14) 8_666 3_556
Bi1 Ce2 Ce1 130.13(3) 2 3_556
Bi1 Ce2 Ce1 123.27(3) 6_556 3_556
Bi1 Ce2 Ce1 61.087(14) 4_455 3_556
Ce1 Ce2 Ce1 163.88(2) . 3_556
Ce1 Ce2 Ce1 97.933(14) 7_565 3_556
Ce3 Ce2 Ce1 74.35(2) . 3_556
Bi2 Ce2 Ce1 50.538(18) 6_557 5_556
Si2 Ce2 Ce1 50.538(18) 6_557 5_556
Bi1 Ce2 Ce1 130.13(3) 8_666 5_556
Bi1 Ce2 Ce1 61.072(14) 2 5_556
Bi1 Ce2 Ce1 61.087(14) 6_556 5_556
Bi1 Ce2 Ce1 123.27(3) 4_455 5_556
Ce1 Ce2 Ce1 97.933(14) . 5_556
Ce1 Ce2 Ce1 163.88(2) 7_565 5_556
Ce3 Ce2 Ce1 74.35(2) . 5_556
Ce1 Ce2 Ce1 97.67(3) 3_556 5_556
Bi2 Ce2 Ce3 70.03(5) 6_557 6_557
Si2 Ce2 Ce3 70.03(5) 6_557 6_557
Bi1 Ce2 Ce3 127.083(16) 8_666 6_557
Bi1 Ce2 Ce3 127.083(16) 2 6_557
Bi1 Ce2 Ce3 55.513(15) 6_556 6_557
Bi1 Ce2 Ce3 55.513(15) 4_455 6_557
Ce1 Ce2 Ce3 114.94(2) . 6_557
Ce1 Ce2 Ce3 114.94(2) 7_565 6_557
Ce3 Ce2 Ce3 120.76(3) . 6_557
Ce1 Ce2 Ce3 67.789(18) 3_556 6_557
Ce1 Ce2 Ce3 67.789(18) 5_556 6_557
Bi2 Ce3 Si2 0.00(2) 6_557 6_557
Bi2 Ce3 Bi1 106.84(4) 6_557 7_566
Si2 Ce3 Bi1 106.84(4) 6_557 7_566
Bi2 Ce3 Bi1 106.84(4) 6_557 1_556
Si2 Ce3 Bi1 106.84(4) 6_557 1_556
Bi1 Ce3 Bi1 86.23(2) 7_566 1_556
Bi2 Ce3 Bi1 89.94(4) 6_557 2
Si2 Ce3 Bi1 89.94(4) 6_557 2
Bi1 Ce3 Bi1 163.08(3) 7_566 2
Bi1 Ce3 Bi1 86.790(7) 1_556 2
Bi2 Ce3 Bi1 89.94(4) 6_557 8_666
Si2 Ce3 Bi1 89.94(4) 6_557 8_666
Bi1 Ce3 Bi1 86.790(7) 7_566 8_666
Bi1 Ce3 Bi1 163.08(3) 1_556 8_666
Bi1 Ce3 Bi1 95.61(3) 2 8_666
Bi2 Ce3 Ce2 56.09(6) 6_557 .
Si2 Ce3 Ce2 56.09(6) 6_557 .
Bi1 Ce3 Ce2 135.864(14) 7_566 .
Bi1 Ce3 Ce2 135.864(14) 1_556 .
Bi1 Ce3 Ce2 56.082(16) 2 .
Bi1 Ce3 Ce2 56.082(16) 8_666 .
Bi2 Ce3 Ce2 152.07(6) 6_557 6_657
Si2 Ce3 Ce2 152.07(6) 6_557 6_657
Bi1 Ce3 Ce2 55.263(16) 7_566 6_657
Bi1 Ce3 Ce2 55.263(16) 1_556 6_657
Bi1 Ce3 Ce2 108.39(2) 2 6_657
Bi1 Ce3 Ce2 108.39(2) 8_666 6_657
Ce2 Ce3 Ce2 151.84(3) . 6_657
Bi2 Ce3 Ce1 51.63(4) 6_557 7_566
Si2 Ce3 Ce1 51.63(4) 6_557 7_566
Bi1 Ce3 Ce1 55.526(16) 7_566 7_566
Bi1 Ce3 Ce1 96.43(2) 1_556 7_566
Bi1 Ce3 Ce1 140.77(3) 2 7_566
Bi1 Ce3 Ce1 92.272(16) 8_666 7_566
Ce2 Ce3 Ce1 99.07(3) . 7_566
Ce2 Ce3 Ce1 105.31(2) 6_657 7_566
Bi2 Ce3 Ce1 51.63(4) 6_557 1_556
Si2 Ce3 Ce1 51.63(4) 6_557 1_556
Bi1 Ce3 Ce1 96.43(2) 7_566 1_556
Bi1 Ce3 Ce1 55.526(16) 1_556 1_556
Bi1 Ce3 Ce1 92.272(16) 2 1_556
Bi1 Ce3 Ce1 140.77(3) 8_666 1_556
Ce2 Ce3 Ce1 99.07(3) . 1_556
Ce2 Ce3 Ce1 105.31(2) 6_657 1_556
Ce1 Ce3 Ce1 59.48(2) 7_566 1_556
Bi2 Ce3 Ce4 117.12(6) 6_557 .
Si2 Ce3 Ce4 117.12(6) 6_557 .
Bi1 Ce3 Ce4 117.66(2) 7_566 .
Bi1 Ce3 Ce4 117.66(2) 1_556 .
Bi1 Ce3 Ce4 53.322(15) 2 .
Bi1 Ce3 Ce4 53.322(15) 8_666 .
Ce2 Ce3 Ce4 61.03(2) . .
Ce2 Ce3 Ce4 90.81(3) 6_657 .
Ce1 Ce3 Ce4 145.424(17) 7_566 .
Ce1 Ce3 Ce4 145.424(17) 1_556 .
Si2 Ce4 Bi1 110.14(4) . .
Si2 Ce4 Bi1 110.14(4) . 7_565
Bi1 Ce4 Bi1 85.47(2) . 7_565
Si2 Ce4 Bi1 92.89(4) . 8_666
Bi1 Ce4 Bi1 156.95(3) . 8_666
Bi1 Ce4 Bi1 85.777(8) 7_565 8_666
Si2 Ce4 Bi1 92.89(4) . 2
Bi1 Ce4 Bi1 85.777(8) . 2
Bi1 Ce4 Bi1 156.95(3) 7_565 2
Bi1 Ce4 Bi1 94.15(2) 8_666 2
Si2 Ce4 Ce1 147.86(2) . .
Bi1 Ce4 Ce1 56.782(15) . .
Bi1 Ce4 Ce1 98.52(3) 7_565 .
Bi1 Ce4 Ce1 103.70(2) 8_666 .
Bi1 Ce4 Ce1 59.051(15) 2 .
Si2 Ce4 Ce1 147.86(2) . 7_565
Bi1 Ce4 Ce1 98.52(3) . 7_565
Bi1 Ce4 Ce1 56.782(15) 7_565 7_565
Bi1 Ce4 Ce1 59.051(15) 8_666 7_565
Bi1 Ce4 Ce1 103.70(2) 2 7_565
Ce1 Ce4 Ce1 61.70(2) . 7_565
Si2 Ce4 Ce1 52.22(4) . 4
Bi1 Ce4 Ce1 98.88(2) . 4
Bi1 Ce4 Ce1 58.285(15) 7_565 4
Bi1 Ce4 Ce1 94.541(15) 8_666 4
Bi1 Ce4 Ce1 144.39(3) 2 4
Ce1 Ce4 Ce1 149.56(3) . 4
Ce1 Ce4 Ce1 110.378(18) 7_565 4
Si2 Ce4 Ce1 52.22(4) . 6_656
Bi1 Ce4 Ce1 58.285(15) . 6_656
Bi1 Ce4 Ce1 98.88(2) 7_565 6_656
Bi1 Ce4 Ce1 144.39(3) 8_666 6_656
Bi1 Ce4 Ce1 94.541(15) 2 6_656
Ce1 Ce4 Ce1 110.378(18) . 6_656
Ce1 Ce4 Ce1 149.56(3) 7_565 6_656
Ce1 Ce4 Ce1 60.14(2) 4 6_656
Si2 Ce4 Ce2 122.28(6) . .
Bi1 Ce4 Ce2 111.39(2) . .
Bi1 Ce4 Ce2 111.39(2) 7_565 .
Bi1 Ce4 Ce2 53.049(14) 8_666 .
Bi1 Ce4 Ce2 53.049(14) 2 .
Ce1 Ce4 Ce2 55.126(18) . .
Ce1 Ce4 Ce2 55.126(18) 7_565 .
Ce1 Ce4 Ce2 147.562(15) 4 .
Ce1 Ce4 Ce2 147.562(15) 6_656 .
Si2 Ce4 Ce3 67.77(6) . .
Bi1 Ce4 Ce3 136.957(12) . .
Bi1 Ce4 Ce3 136.957(12) 7_565 .
Bi1 Ce4 Ce3 52.438(14) 8_666 .
Bi1 Ce4 Ce3 52.438(14) 2 .
Ce1 Ce4 Ce3 100.92(2) . .
Ce1 Ce4 Ce3 100.92(2) 7_565 .
Ce1 Ce4 Ce3 109.52(2) 4 .
Ce1 Ce4 Ce3 109.52(2) 6_656 .
Ce2 Ce4 Ce3 54.51(2) . .
Ce2 Bi1 Ce2 92.690(11) 2_554 6_656
Ce2 Bi1 Ce3 136.95(2) 2_554 1_554
Ce2 Bi1 Ce3 69.22(2) 6_656 1_554
Ce2 Bi1 Ce3 66.85(2) 2_554 2_554
Ce2 Bi1 Ce3 142.61(2) 6_656 2_554
Ce3 Bi1 Ce3 146.391(13) 1_554 2_554
Ce2 Bi1 Ce4 131.14(2) 2_554 .
Ce2 Bi1 Ce4 79.71(2) 6_656 .
Ce3 Bi1 Ce4 85.23(2) 1_554 .
Ce3 Bi1 Ce4 90.591(19) 2_554 .
Ce2 Bi1 Ce4 72.090(19) 2_554 2_554
Ce2 Bi1 Ce4 130.81(2) 6_656 2_554
Ce3 Bi1 Ce4 90.318(18) 1_554 2_554
Ce3 Bi1 Ce4 74.24(2) 2_554 2_554
Ce4 Bi1 Ce4 144.789(16) . 2_554
Ce2 Bi1 Ce1 136.208(19) 2_554 .
Ce2 Bi1 Ce1 131.091(19) 6_656 .
Ce3 Bi1 Ce1 71.71(2) 1_554 .
Ce3 Bi1 Ce1 75.70(2) 2_554 .
Ce4 Bi1 Ce1 68.752(19) . .
Ce4 Bi1 Ce1 76.68(2) 2_554 .
Ce2 Bi1 Ce1 64.857(18) 2_554 6_656
Ce2 Bi1 Ce1 62.829(19) 6_656 6_656
Ce3 Bi1 Ce1 128.39(2) 1_554 6_656
Ce3 Bi1 Ce1 79.94(2) 2_554 6_656
Ce4 Bi1 Ce1 68.95(2) . 6_656
Ce4 Bi1 Ce1 135.762(19) 2_554 6_656
Ce1 Bi1 Ce1 130.347(13) . 6_656
Ce2 Bi1 Ce1 62.840(19) 2_554 2_554
Ce2 Bi1 Ce1 64.782(18) 6_656 2_554
Ce3 Bi1 Ce1 74.14(2) 1_554 2_554
Ce3 Bi1 Ce1 123.138(19) 2_554 2_554
Ce4 Bi1 Ce1 143.298(19) . 2_554
Ce4 Bi1 Ce1 66.72(2) 2_554 2_554
Ce1 Bi1 Ce1 128.967(19) . 2_554
Ce1 Bi1 Ce1 100.586(16) 6_656 2_554
Ce4 Si2 Ce3 155.43(11) . 6_657
Ce4 Si2 Ce1 91.38(5) . 8_666
Ce3 Si2 Ce1 97.09(5) 6_657 8_666
Ce4 Si2 Ce1 91.38(5) . 2
Ce3 Si2 Ce1 97.09(5) 6_657 2
Ce1 Si2 Ce1 138.97(10) 8_666 2
Ce4 Si2 Ce1 80.10(6) . 6_656
Ce3 Si2 Ce1 80.77(6) 6_657 6_656
Ce1 Si2 Ce1 148.81(8) 8_666 6_656
Ce1 Si2 Ce1 71.68(3) 2 6_656
Ce4 Si2 Ce1 80.10(6) . 4
Ce3 Si2 Ce1 80.77(6) 6_657 4
Ce1 Si2 Ce1 71.68(3) 8_666 4
Ce1 Si2 Ce1 148.81(8) 2 4
Ce1 Si2 Ce1 77.29(7) 6_656 4
Ce4 Si2 Ce2 131.39(10) . 6_657
Ce3 Si2 Ce2 73.19(6) 6_657 6_657
Ce1 Si2 Ce2 73.84(5) 8_666 6_657
Ce1 Si2 Ce2 73.84(5) 2 6_657
Ce1 Si2 Ce2 133.26(5) 6_656 6_657
Ce1 Si2 Ce2 133.26(5) 4 6_657

loop_
_geom_bond_atom_site_label_1
_geom_bond_atom_site_label_2
_geom_bond_distance
_geom_bond_site_symmetry_2
Ce1 Bi2 2.9903(12) 2_554
Ce1 Si2 2.9903(12) 2_554
Ce1 Bi2 3.166(2) 6_556
Ce1 Si2 3.166(2) 6_556
Ce1 Bi1 3.4607(7) .
Ce1 Bi1 3.5968(7) 6_556
Ce1 Bi1 3.5995(8) 2
Ce1 Ce1 3.6075(13) 5
Ce1 Ce2 3.6187(10) .
Ce1 Ce2 3.7202(9) 5_556
Ce1 Ce4 3.8555(10) .
Ce1 Ce4 3.9461(10) 6_556
Ce2 Bi2 3.197(3) 6_557
Ce2 Si2 3.197(3) 6_557
Ce2 Bi1 3.3277(7) 8_666
Ce2 Bi1 3.3277(7) 2
Ce2 Bi1 3.3323(7) 6_556
Ce2 Bi1 3.3323(7) 4_455
Ce2 Ce1 3.6187(10) 7_565
Ce2 Ce3 3.6872(12) .
Ce2 Ce1 3.7202(9) 3_556
Ce2 Ce1 3.7202(9) 5_556
Ce2 Ce3 3.7913(12) 6_557
Ce3 Bi2 2.982(3) 6_557
Ce3 Si2 2.982(3) 6_557
Ce3 Bi1 3.3423(7) 7_566
Ce3 Bi1 3.3423(7) 1_556
Ce3 Bi1 3.3657(7) 2
Ce3 Bi1 3.3657(7) 8_666
Ce3 Ce2 3.7913(12) 6_657
Ce3 Ce1 3.9858(11) 7_566
Ce3 Ce1 3.9858(11) 1_556
Ce3 Ce4 4.0862(13) .
Ce4 Si2 2.962(3) .
Ce4 Bi1 3.3663(8) .
Ce4 Bi1 3.3663(8) 7_565
Ce4 Bi1 3.4052(7) 8_666
Ce4 Bi1 3.4052(7) 2
Ce4 Ce1 3.8555(10) 7_565
Ce4 Ce1 3.9461(10) 4
Ce4 Ce1 3.9461(10) 6_656
Bi1 Ce2 3.3277(7) 2_554
Bi1 Ce2 3.3323(7) 6_656
Bi1 Ce3 3.3423(7) 1_554
Bi1 Ce3 3.3657(7) 2_554
Bi1 Ce4 3.4052(7) 2_554
Bi1 Ce1 3.5968(7) 6_656
Bi1 Ce1 3.5995(8) 2_554
Si2 Ce3 2.982(3) 6_657
Si2 Ce1 2.9903(12) 8_666
Si2 Ce1 2.9903(12) 2
Si2 Ce1 3.166(2) 6_656
Si2 Ce1 3.166(2) 4
Si2 Ce2 3.197(3) 6_657
